data_4318120
loop_
_publ_author_name
'Jennifer J. Sokol'
'Matthew P. Shores'
'Jeffrey R. Long'

_publ_contact_author
;
        Jeffrey R. Long
        Department of Chemistry
        University of California, Berkeley
        United States of America
;
_publ_contact_author_phone '510 642-0860'
_publ_section_title
;
 Giant Metal-Cyanide Coordination Clusters: Tetracapped Edge-Bridged Cubic
 Cr12Ni12(CN)48 and Double Face-Centered Cubic Cr14Ni13(CN)48 Species
;
_journal_name_full 'Inorganic Chemistry'
_journal_page_first 3052
_journal_page_last 3054
_journal_paper_doi 10.1021/ic0255499
_journal_volume 41
_journal_year 2002
_chemical_compound_source synthetic
_chemical_formula_structural
;
 {Ni[(C9H21N3)7Cr7Ni6(CN)24]2}I20-70H2O
;
_chemical_formula_sum 'C174 H434 Cr14 I20 N90 Ni13 O70'
_chemical_formula_weight 8937.34
_chemical_name_systematic
; 
 ? 
;
_space_group_IT_number 61
_symmetry_cell_setting orthorhombic
_symmetry_Int_Tables_number 61
_symmetry_space_group_name_Hall '-P 2ac 2ab'
_symmetry_space_group_name_H-M 'P b c a'
_atom_sites_solution_hydrogens geom
_atom_sites_solution_primary direct
_atom_sites_solution_secondary difmap
_audit_creation_method SHELXL
_cell_angle_alpha 90.00
_cell_angle_beta 90.00
_cell_angle_gamma 90.00
_cell_formula_units_Z 4
_cell_length_a 23.2283(9)
_cell_length_b 34.683(2)
_cell_length_c 46.900(2)
_cell_measurement_temperature 160(2)
_cell_volume 37784(3)
_computing_cell_refinement
;
  SMART (Siemens, 1995), SAINT (Siemens, 1995)
;
_computing_data_collection 'SMART (Siemens, 1995)'
_computing_data_reduction
;
  SAINT (Siemens, 1995), XPREP (Siemens, 1995)
;
_computing_structure_refinement 'SHELXL-93 (Sheldrick, 1993)'
_computing_structure_solution 'SHELXS-86 (Sheldrick, 1990)'
_diffrn_ambient_temperature 160(2)
_diffrn_measurement_device SMART
_diffrn_measurement_method 'omega scans with profile analysis'
_diffrn_radiation_monochromator graphite
_diffrn_radiation_source 'fine-focus sealed tube'
_diffrn_radiation_type MoK\a
_diffrn_radiation_wavelength 0.71073
_diffrn_reflns_av_R_equivalents 0.1024
_diffrn_reflns_av_sigmaI/netI 0.1022
_diffrn_reflns_limit_h_max 16
_diffrn_reflns_limit_h_min -15
_diffrn_reflns_limit_k_max 6
_diffrn_reflns_limit_k_min -24
_diffrn_reflns_limit_l_max 33
_diffrn_reflns_limit_l_min -33
_diffrn_reflns_number 24393
_diffrn_reflns_theta_max 14.74
_diffrn_reflns_theta_min 1.68
_exptl_absorpt_coefficient_mu 2.715
_exptl_absorpt_correction_T_max 1.0
_exptl_absorpt_correction_T_min 0.482928
_exptl_absorpt_correction_type multi-scan
_exptl_absorpt_process_details 'Blessing, Acta Cryst. (1995) A51 33'
_exptl_crystal_colour red
_exptl_crystal_density_diffrn 1.571
_exptl_crystal_density_meas ?
_exptl_crystal_description 'hexagonal plate'
_exptl_crystal_F_000 17712
_exptl_crystal_size_max 0.35
_exptl_crystal_size_mid 0.27
_exptl_crystal_size_min 0.07
_refine_diff_density_max 1.038
_refine_diff_density_min -0.694
_refine_diff_density_rms 0.189
_refine_ls_extinction_method none
_refine_ls_goodness_of_fit_all 1.046
_refine_ls_goodness_of_fit_obs 1.217
_refine_ls_matrix_type full
_refine_ls_number_parameters 956
_refine_ls_number_reflns 7186
_refine_ls_number_restraints 95
_refine_ls_restrained_S_all 1.043
_refine_ls_restrained_S_obs 1.208
_refine_ls_R_factor_all 0.2308
_refine_ls_R_factor_obs 0.1703
_refine_ls_shift/esd_max -1.745
_refine_ls_shift/esd_mean 0.025
_refine_ls_structure_factor_coef Fsqd
_refine_ls_weighting_details 'w=1/[\s^2^(Fo^2^)+(0.2721P)^2^+2243.7224P] where P=(Fo^2^+2Fc^2^)/3'
_refine_ls_weighting_scheme calc
_refine_ls_wR_factor_all 0.4801
_refine_ls_wR_factor_obs 0.4228
_reflns_number_observed 4313
_reflns_number_total 7187
_reflns_observed_criterion >2sigma(I)
_cod_data_source_file ic0255499_s2_1.cif
_cod_data_source_block 2
_cod_depositor_comments
;
The following automatic conversions were performed:

'_exptl_crystal_density_meas' value 'not measured' was changed to '?'
- the value is perceived as not measured.

Automatic conversion script
Id: cif_fix_values 3008 2015-01-20 13:52:24Z robertas 

The following automatic conversions were performed:

'_refine_ls_weighting_scheme' value '
calc w=1/[\s^2^(Fo^2^)+(0.2721P)^2^+2243.7224P] where
P=(Fo^2^+2Fc^2^)/3' was changed to 'calc'. New tag
'_refine_ls_weighting_details' was created. The value of the new tag
was set to 'w=1/[\s^2^(Fo^2^)+(0.2721P)^2^+2243.7224P] where
P=(Fo^2^+2Fc^2^)/3'.

Automatic conversion script
Id: cif_fix_values 3143 2015-03-26 13:38:13Z robertas 
;
_cod_original_cell_volume 37783.5(26)
_cod_database_code 4318120
_diffrn_measurement_detector 'CCD area detector'

loop_
_symmetry_equiv_pos_as_xyz
'x, y, z'
'-x+1/2, -y, z+1/2'
'-x, y+1/2, -z+1/2'
'x+1/2, -y+1/2, -z'
'-x, -y, -z'
'x-1/2, y, -z-1/2'
'x, -y-1/2, z-1/2'
'-x-1/2, y-1/2, z'

loop_
_atom_site_aniso_label
_atom_site_aniso_U_11
_atom_site_aniso_U_22
_atom_site_aniso_U_33
_atom_site_aniso_U_23
_atom_site_aniso_U_13
_atom_site_aniso_U_12
Ni1 0.131(9) 0.043(6) 0.185(10) -0.008(6) -0.007(7) 0.021(6)
Ni2 0.080(7) 0.028(5) 0.155(8) -0.032(5) 0.011(6) -0.006(5)
Ni3 0.200(11) 0.047(6) 0.125(7) 0.008(5) 0.010(7) 0.044(6)
Ni4 0.300(19) 0.099(9) 0.271(16) -0.112(11) -0.145(16) 0.143(12)
Ni5 0.079(7) 0.053(6) 0.241(13) -0.057(6) -0.030(7) 0.002(5)
Ni6 0.058(7) 0.084(7) 0.255(12) -0.070(7) 0.003(7) -0.007(5)
Ni7 0.063(9) 0.025(7) 0.176(12) -0.037(7) 0.027(8) -0.005(6)
Cr1 0.095(9) 0.059(8) 0.220(13) -0.005(8) 0.049(9) 0.006(7)
Cr2 0.391(25) 0.063(9) 0.191(14) 0.010(9) -0.040(15) 0.107(12)
Cr3 0.129(12) 0.076(9) 0.307(18) -0.076(10) -0.094(12) 0.064(8)
Cr4 0.255(17) 0.074(9) 0.225(16) -0.067(10) -0.084(13) 0.090(10)
Cr5 0.098(12) 0.173(14) 0.454(30) -0.213(19) -0.131(17) 0.055(11)
Cr6 0.104(9) 0.039(7) 0.134(9) -0.023(6) -0.006(7) 0.016(6)
Cr7 0.123(11) 0.051(8) 0.207(13) -0.041(8) 0.051(9) -0.028(7)
I1 0.171(13) 0.110(11) 0.257(17) -0.031(11) 0.018(12) 0.002(9)
I2 0.369(26) 0.097(11) 0.169(12) -0.028(9) 0.025(15) -0.080(14)
I3 0.177(23) 0.117(18) 0.081(23) -0.039(16) -0.038(20) 0.059(15)
I4 0.199(16) 0.204(20) 0.225(18) -0.088(16) 0.056(14) 0.034(14)
I5 0.076(8) 0.076(9) 0.125(10) -0.008(8) 0.014(7) 0.008(6)
I6 0.238(44) 0.050(18) 0.081(44) -0.012(26) -0.010(35) 0.024(19)
I7 0.162(12) 0.026(6) 0.148(10) -0.003(6) 0.015(10) -0.049(7)
I8 0.338(53) 0.117(25) 0.159(33) 0.027(24) -0.073(41) -0.184(30)
I9 0.054(14) 0.180(21) 0.113(16) -0.058(14) 0.008(12) 0.013(12)
I10 0.494(68) 0.058(19) 0.485(71) 0.087(27) 0.440(61) 0.124(27)
I11 0.158(46) 0.227(46) 0.408(73) 0.080(42) -0.157(47) 0.021(36)
I12 0.241(40) 0.090(21) 0.141(28) 0.004(17) -0.066(27) -0.126(27)
I13 0.132(31) 0.053(18) 0.346(69) -0.046(28) -0.160(42) -0.012(17)
I14 0.138(42) 0.164(37) 0.429(71) -0.001(37) -0.164(47) 0.063(32)
I15 0.158(33) 0.129(28) 0.389(61) -0.096(34) -0.128(40) 0.064(25)

loop_
_atom_site_label
_atom_site_type_symbol
_atom_site_fract_x
_atom_site_fract_y
_atom_site_fract_z
_atom_site_U_iso_or_equiv
_atom_site_thermal_displace_type
_atom_site_occupancy
_atom_site_calc_flag
_atom_site_refinement_flags
_atom_site_disorder_group
Ni1 Ni -0.0158(4) -0.5291(2) 0.1055(2) 0.120(4) Uani 1 d D .
C1 C -0.0808(28) -0.5004(20) 0.1042(14) 0.137(28) Uiso 1 d D .
N1 N -0.1253(26) -0.4872(15) 0.1087(10) 0.114(18) Uiso 1 d D .
C2 C -0.0111(31) -0.5265(20) 0.1450(3) 0.141(26) Uiso 1 d D .
N2 N -0.0098(22) -0.5243(13) 0.1697(3) 0.124(18) Uiso 1 d D .
C3 C 0.0615(33) -0.5498(18) 0.1062(13) 0.111(24) Uiso 1 d D .
N3 N 0.1093(34) -0.5572(19) 0.1027(13) 0.178(28) Uiso 1 d D .
C4 C -0.0137(21) -0.5237(13) 0.0669(10) 0.059(16) Uiso 1 d D .
N4 N -0.0092(16) -0.5181(10) 0.0428(9) 0.060(13) Uiso 1 d D .
Ni2 Ni -0.0579(3) -0.3725(2) 0.0426(2) 0.088(3) Uani 1 d D .
C5 C -0.1112(22) -0.3973(14) 0.0618(11) 0.071(18) Uiso 1 d D .
N5 N -0.1408(20) -0.4156(13) 0.0760(9) 0.083(15) Uiso 1 d D .
C6 C -0.0662(28) -0.3277(10) 0.0638(11) 0.125(25) Uiso 1 d D .
N6 N -0.0665(18) -0.3065(11) 0.0827(6) 0.085(15) Uiso 1 d D .
C7 C 0.0023(25) -0.3500(17) 0.0232(12) 0.100(22) Uiso 1 d D .
N7 N 0.0452(24) -0.3360(13) 0.0167(10) 0.098(17) Uiso 1 d D .
C8 C -0.0503(31) -0.4166(19) 0.0226(15) 0.147(30) Uiso 1 d D .
N8 N -0.0336(23) -0.4426(17) 0.0098(11) 0.128(20) Uiso 1 d D .
Ni3 Ni -0.0603(5) -0.3806(2) 0.1737(2) 0.124(4) Uani 1 d D .
C9 C -0.1174(18) -0.4062(15) 0.1537(11) 0.101(21) Uiso 1 d D .
N9 N -0.1528(14) -0.4169(12) 0.1383(7) 0.091(15) Uiso 1 d D .
C10 C -0.0407(33) -0.4261(21) 0.1875(16) 0.161(32) Uiso 1 d D .
N10 N -0.0317(26) -0.4555(20) 0.1980(13) 0.161(24) Uiso 1 d D .
C11 C 0.0045(14) -0.3622(14) 0.1923(10) 0.085(19) Uiso 1 d D .
N11 N 0.0489(13) -0.3487(13) 0.1963(10) 0.111(17) Uiso 1 d D .
C12 C -0.0701(27) -0.3322(17) 0.1555(13) 0.120(25) Uiso 1 d D .
N12 N -0.0720(20) -0.3056(15) 0.1408(10) 0.105(17) Uiso 1 d D .
C13 C 0.1205(23) -0.4806(22) 0.1895(15) 0.165(33) Uiso 1 d D .
N13 N 0.0817(14) -0.4928(16) 0.2017(10) 0.145(21) Uiso 1 d D .
Ni4 Ni 0.1846(7) -0.4585(3) 0.1725(3) 0.223(9) Uani 1 d D .
C14 C 0.1635(66) -0.4129(25) 0.1904(28) 0.366(74) Uiso 1 d D .
N14 N 0.1513(38) -0.3848(11) 0.2021(14) 0.253(36) Uiso 1 d D .
C15 C 0.2306(40) -0.4334(32) 0.1561(22) 0.222(55) Uiso 1 d D .
N15 N 0.2647(28) -0.4175(16) 0.1428(12) 0.130(20) Uiso 1 d D .
C16 C 0.1943(55) -0.5023(20) 0.1503(21) 0.296(57) Uiso 1 d D .
N16 N 0.1972(25) -0.5253(14) 0.1326(8) 0.146(21) Uiso 1 d D .
Ni5 Ni 0.1450(4) -0.2992(2) 0.1073(2) 0.124(4) Uani 1 d . .
C17 C 0.2132(31) -0.3236(23) 0.1060(18) 0.182(36) Uiso 1 d D .
N17 N 0.2540(27) -0.3424(16) 0.1073(11) 0.128(19) Uiso 1 d D .
C18 C 0.1416(25) -0.3068(16) 0.1483(13) 0.097(21) Uiso 1 d D .
N18 N 0.1340(20) -0.3144(13) 0.1719(13) 0.104(17) Uiso 1 d D .
C19 C 0.0688(15) -0.2790(16) 0.1077(12) 0.105(22) Uiso 1 d D .
N19 N 0.0221(10) -0.2692(15) 0.1117(11) 0.126(19) Uiso 1 d D .
C20 C 0.1415(19) -0.2994(12) 0.0669(11) 0.044(15) Uiso 1 d D .
N20 N 0.1402(18) -0.2991(11) 0.0424(11) 0.082(15) Uiso 1 d D .
Ni6 Ni 0.1865(3) -0.4490(2) 0.0402(2) 0.132(4) Uani 1 d D .
C21 C 0.1217(23) -0.4707(15) 0.0230(11) 0.086(20) Uiso 1 d D .
N21 N 0.0809(21) -0.4815(12) 0.0116(9) 0.078(15) Uiso 1 d D .
C22 C 0.2014(24) -0.4965(12) 0.0598(9) 0.088(19) Uiso 1 d D .
N22 N 0.1990(21) -0.5218(10) 0.0754(8) 0.111(18) Uiso 1 d D .
C23 C 0.2396(26) -0.4260(21) 0.0648(13) 0.167(31) Uiso 1 d D .
N23 N 0.2721(28) -0.4122(21) 0.0808(13) 0.230(32) Uiso 1 d D .
C24 C 0.1668(28) -0.4033(19) 0.0299(13) 0.122(25) Uiso 1 d D .
N24 N 0.1535(24) -0.3740(18) 0.0204(12) 0.137(21) Uiso 1 d D .
Ni7 Ni 0.0000 -0.5000 0.0000 0.088(4) Uani 1 d S .
Cr1 Cr -0.1902(5) -0.4473(3) 0.1035(3) 0.125(5) Uani 1 d . .
N101 N -0.2220(20) -0.4775(13) 0.0704(9) 0.093(16) Uiso 1 d . .
N102 N -0.2655(24) -0.4142(16) 0.0968(13) 0.144(21) Uiso 1 d D .
N103 N -0.2508(27) -0.4808(18) 0.1294(13) 0.145(21) Uiso 1 d . .
C101 C -0.2724(24) -0.4582(16) 0.0570(12) 0.099(20) Uiso 1 d . .
H10A H -0.2667(24) -0.4565(16) 0.0366(12) 0.118 Uiso 1 calc R .
H10B H -0.3069(24) -0.4733(16) 0.0605(12) 0.118 Uiso 1 calc R .
C102 C -0.2791(28) -0.4210(18) 0.0685(13) 0.127(25) Uiso 1 d D .
H10C H -0.2560(28) -0.4035(18) 0.0571(13) 0.152 Uiso 1 calc R .
H10D H -0.3190(28) -0.4136(18) 0.0658(13) 0.152 Uiso 1 calc R .
C103 C -0.3082(36) -0.4278(27) 0.1170(16) 0.230(43) Uiso 1 d D .
H10E H -0.3367(36) -0.4425(27) 0.1065(16) 0.275 Uiso 1 calc R .
H10F H -0.3277(36) -0.4055(27) 0.1249(16) 0.275 Uiso 1 calc R .
C104 C -0.2884(37) -0.4519(25) 0.1411(18) 0.197(36) Uiso 1 d . .
H10G H -0.2679(37) -0.4362(25) 0.1549(18) 0.237 Uiso 1 calc R .
H10H H -0.3209(37) -0.4639(25) 0.1506(18) 0.237 Uiso 1 calc R .
C105 C -0.2692(35) -0.5101(23) 0.1051(17) 0.181(34) Uiso 1 d . .
H10I H -0.2686(35) -0.5354(23) 0.1140(17) 0.217 Uiso 1 calc R .
H10J H -0.3093(35) -0.5045(23) 0.1011(17) 0.217 Uiso 1 calc R .
C106 C -0.2433(36) -0.5149(22) 0.0787(16) 0.175(32) Uiso 1 d . .
H10K H -0.2710(36) -0.5244(22) 0.0649(16) 0.210 Uiso 1 calc R .
H10L H -0.2118(36) -0.5333(22) 0.0800(16) 0.210 Uiso 1 calc R .
C107 C -0.1830(22) -0.4890(14) 0.0440(10) 0.088(19) Uiso 1 d . .
H10M H -0.1956(88) -0.5133(46) 0.0364(42) 0.132 Uiso 1 calc R .
H10N H -0.1436(29) -0.4911(89) 0.0500(17) 0.132 Uiso 1 calc R .
H10O H -0.1860(107) -0.4696(47) 0.0295(29) 0.132 Uiso 1 calc R .
C108 C -0.2435(27) -0.3697(17) 0.1028(12) 0.125(23) Uiso 1 d D .
H10P H -0.2292(169) -0.3587(45) 0.0854(23) 0.188 Uiso 1 calc R .
H10Q H -0.2133(128) -0.3699(20) 0.1168(67) 0.188 Uiso 1 calc R .
H10R H -0.2751(51) -0.3545(34) 0.1097(86) 0.188 Uiso 1 calc R .
C109 C -0.2132(31) -0.4961(21) 0.1515(15) 0.166(30) Uiso 1 d . .
H10S H -0.1806(125) -0.4793(88) 0.1538(84) 0.249 Uiso 1 calc R .
H10T H -0.2003(195) -0.5213(69) 0.1462(58) 0.249 Uiso 1 calc R .
H10U H -0.2339(77) -0.4976(153) 0.1692(32) 0.249 Uiso 1 calc R .
Cr2 Cr 0.0010(8) -0.5107(3) 0.2089(3) 0.215(8) Uani 1 d D .
N201 N -0.0934(28) -0.5312(21) 0.2195(15) 0.204(29) Uiso 1 d D .
N202 N 0.0131(31) -0.4891(25) 0.2578(26) 0.349(55) Uiso 1 d D .
N203 N 0.0335(29) -0.5702(22) 0.2219(15) 0.217(31) Uiso 1 d D .
C201 C -0.0962(51) -0.5143(32) 0.2477(16) 0.319(63) Uiso 1 d D .
H20A H -0.1246(51) -0.4938(32) 0.2472(16) 0.382 Uiso 1 calc R .
H20B H -0.1104(51) -0.5339(32) 0.2607(16) 0.382 Uiso 1 calc R .
C202 C -0.0472(30) -0.4998(22) 0.2588(14) 0.172(32) Uiso 1 d D .
H20C H -0.0459(30) -0.5152(22) 0.2760(14) 0.206 Uiso 1 calc R .
H20D H -0.0624(30) -0.4752(22) 0.2652(14) 0.206 Uiso 1 calc R .
C203 C 0.0432(56) -0.5241(26) 0.2659(23) 0.385(81) Uiso 1 d D .
H20E H 0.0219(56) -0.5338(26) 0.2821(23) 0.462 Uiso 1 calc R .
H20F H 0.0798(56) -0.5151(26) 0.2734(23) 0.462 Uiso 1 calc R .
C204 C 0.0581(39) -0.5591(27) 0.2492(17) 0.288(54) Uiso 1 d D .
H20G H 0.0994(39) -0.5578(27) 0.2461(17) 0.345 Uiso 1 calc R .
H20H H 0.0517(39) -0.5807(27) 0.2619(17) 0.345 Uiso 1 calc R .
C205 C -0.0249(35) -0.5850(24) 0.2217(22) 0.290(56) Uiso 1 d D .
H20I H -0.0225(35) -0.6076(24) 0.2097(22) 0.348 Uiso 1 calc R .
H20J H -0.0302(35) -0.5948(24) 0.2409(22) 0.348 Uiso 1 calc R .
C206 C -0.0740(46) -0.5707(19) 0.2156(36) 0.534(140) Uiso 1 d D .
H20K H -0.1018(46) -0.5864(19) 0.2256(36) 0.641 Uiso 1 calc R .
H20L H -0.0796(46) -0.5761(19) 0.1955(36) 0.641 Uiso 1 calc R .
C207 C -0.1364(31) -0.5179(20) 0.1993(14) 0.181(33) Uiso 1 d D .
H20M H -0.1592(174) -0.5394(34) 0.1930(100) 0.272 Uiso 1 calc R .
H20N H -0.1177(32) -0.5064(161) 0.1832(63) 0.272 Uiso 1 calc R .
H20O H -0.1608(167) -0.4993(132) 0.2083(42) 0.272 Uiso 1 calc R .
C208 C 0.0459(37) -0.4536(22) 0.2586(20) 0.236(43) Uiso 1 d D .
H20P H 0.0243(156) -0.4334(60) 0.2496(159) 0.355 Uiso 1 calc R .
H20Q H 0.0817(160) -0.4571(75) 0.2488(154) 0.355 Uiso 1 calc R .
H20R H 0.0534(310) -0.4467(129) 0.2781(20) 0.355 Uiso 1 calc R .
C209 C 0.0755(37) -0.5776(28) 0.1997(17) 0.276(52) Uiso 1 d D .
H20S H 0.0563(64) -0.5873(292) 0.1831(78) 0.414 Uiso 1 calc R .
H20T H 0.1028(269) -0.5964(228) 0.2063(84) 0.414 Uiso 1 calc R .
H20U H 0.0952(321) -0.5541(69) 0.1951(161) 0.414 Uiso 1 calc R .
Cr3 Cr 0.1896(5) -0.5664(3) 0.1017(3) 0.171(7) Uani 1 d D .
N301 N 0.1757(36) -0.6047(22) 0.0674(15) 0.188(28) Uiso 1 d . .
N302 N 0.1746(26) -0.6145(15) 0.1311(12) 0.123(19) Uiso 1 d . .
N303 N 0.2723(38) -0.5871(26) 0.0977(20) 0.244(36) Uiso 1 d . .
C301 C 0.1593(56) -0.6381(38) 0.0825(29) 0.306(65) Uiso 1 d . .
H30A H 0.1281(56) -0.6486(38) 0.0712(29) 0.367 Uiso 1 calc R .
H30B H 0.1914(56) -0.6556(38) 0.0797(29) 0.367 Uiso 1 calc R .
C302 C 0.1439(47) -0.6448(31) 0.1078(23) 0.253(51) Uiso 1 d D .
H30C H 0.1541(47) -0.6711(31) 0.1128(23) 0.304 Uiso 1 calc R .
H30D H 0.1024(47) -0.6425(31) 0.1092(23) 0.304 Uiso 1 calc R .
C303 C 0.2349(52) -0.6232(30) 0.1355(22) 0.245(48) Uiso 1 d . .
H30E H 0.2401(52) -0.6208(30) 0.1560(22) 0.294 Uiso 1 calc R .
H30F H 0.2380(52) -0.6506(30) 0.1315(22) 0.294 Uiso 1 calc R .
C304 C 0.2816(47) -0.6084(31) 0.1247(24) 0.246(48) Uiso 1 d D .
H30G H 0.3090(47) -0.6290(31) 0.1213(24) 0.295 Uiso 1 calc R .
H30H H 0.2985(47) -0.5910(31) 0.1386(24) 0.295 Uiso 1 calc R .
C305 C 0.2798(60) -0.5890(37) 0.0571(25) 0.359(78) Uiso 1 d D .
H30I H 0.2782(60) -0.5641(37) 0.0477(25) 0.431 Uiso 1 calc R .
H30J H 0.3115(60) -0.6046(37) 0.0503(25) 0.431 Uiso 1 calc R .
C306 C 0.2322(37) -0.6064(25) 0.0588(19) 0.195(38) Uiso 1 d D .
H30K H 0.2443(37) -0.6299(25) 0.0682(19) 0.234 Uiso 1 calc R .
H30L H 0.2271(37) -0.6139(25) 0.0390(19) 0.234 Uiso 1 calc R .
C307 C 0.1338(24) -0.5917(16) 0.0435(12) 0.118(23) Uiso 1 d D .
H30M H 0.1550(34) -0.5786(101) 0.0288(42) 0.178 Uiso 1 calc R .
H30N H 0.1054(104) -0.5746(92) 0.0513(21) 0.178 Uiso 1 calc R .
H30O H 0.1151(129) -0.6139(19) 0.0355(59) 0.178 Uiso 1 calc R .
C308 C 0.1437(30) -0.6075(20) 0.1578(15) 0.162(29) Uiso 1 d D .
H30P H 0.1366(207) -0.6316(24) 0.1673(58) 0.242 Uiso 1 calc R .
H30Q H 0.1077(108) -0.5950(142) 0.1538(17) 0.242 Uiso 1 calc R .
H30R H 0.1665(105) -0.5912(129) 0.1699(49) 0.242 Uiso 1 calc R .
C309 C 0.3143(35) -0.5483(23) 0.0976(16) 0.198(36) Uiso 1 d D .
H30S H 0.2932(97) -0.5267(50) 0.0903(136) 0.297 Uiso 1 calc R .
H30T H 0.3473(151) -0.5530(75) 0.0858(118) 0.297 Uiso 1 calc R .
H30U H 0.3267(239) -0.5429(117) 0.1167(26) 0.297 Uiso 1 calc R .
Cr4 Cr 0.1277(7) -0.3299(3) 0.2113(3) 0.185(7) Uani 1 d D .
N401 N 0.0998(22) -0.2764(14) 0.2252(11) 0.119(18) Uiso 1 d D .
N402 N 0.2059(18) -0.3164(25) 0.2266(15) 0.299(45) Uiso 1 d D .
N403 N 0.1034(34) -0.3476(25) 0.2504(9) 1.007(267) Uiso 1 d D .
C401 C 0.1526(27) -0.2540(21) 0.2262(17) 0.174(32) Uiso 1 d D .
H40A H 0.1575(27) -0.2404(21) 0.2083(17) 0.209 Uiso 1 calc R .
H40B H 0.1494(27) -0.2348(21) 0.2413(17) 0.209 Uiso 1 calc R .
C402 C 0.1976(64) -0.2753(27) 0.2309(29) 0.451(109) Uiso 1 d D .
H40C H 0.2069(64) -0.2710(27) 0.2509(29) 0.541 Uiso 1 calc R .
H40D H 0.2283(64) -0.2631(27) 0.2202(29) 0.541 Uiso 1 calc R .
C403 C 0.2047(40) -0.3396(27) 0.2523(17) 0.263(49) Uiso 1 d D .
H40E H 0.2194(40) -0.3649(27) 0.2472(17) 0.315 Uiso 1 calc R .
H40F H 0.2325(40) -0.3284(27) 0.2653(17) 0.315 Uiso 1 calc R .
C404 C 0.1548(43) -0.3458(32) 0.2680(18) 0.306(61) Uiso 1 d D .
H40G H 0.1504(43) -0.3252(32) 0.2818(18) 0.367 Uiso 1 calc R .
H40H H 0.1585(43) -0.3699(32) 0.2785(18) 0.367 Uiso 1 calc R .
C405 C 0.0641(56) -0.3182(35) 0.2608(25) 0.514(132) Uiso 1 d D .
H40I H 0.0255(56) -0.3288(35) 0.2599(25) 0.616 Uiso 1 calc R .
H40J H 0.0729(56) -0.3139(35) 0.2808(25) 0.616 Uiso 1 calc R .
C406 C 0.0630(29) -0.2865(21) 0.2490(14) 0.161(29) Uiso 1 d D .
H40K H 0.0702(29) -0.2675(21) 0.2638(14) 0.193 Uiso 1 calc R .
H40L H 0.0237(29) -0.2826(21) 0.2427(14) 0.193 Uiso 1 calc R .
C407 C 0.0576(23) -0.2619(16) 0.2049(11) 0.118(23) Uiso 1 d D .
H40M H 0.0745(57) -0.2418(79) 0.1937(58) 0.177 Uiso 1 calc R .
H40N H 0.0249(77) -0.2520(105) 0.2151(12) 0.177 Uiso 1 calc R .
H40O H 0.0454(128) -0.2825(30) 0.1927(56) 0.177 Uiso 1 calc R .
C408 C 0.2500(36) -0.3194(25) 0.2047(17) 0.241(44) Uiso 1 d D .
H40P H 0.2715(251) -0.3428(129) 0.2075(115) 0.362 Uiso 1 calc R .
H40Q H 0.2755(229) -0.2977(133) 0.2060(123) 0.362 Uiso 1 calc R .
H40R H 0.2323(42) -0.3198(260) 0.1863(19) 0.362 Uiso 1 calc R .
C409 C 0.0721(42) -0.3834(26) 0.2547(23) 0.323(61) Uiso 1 d D .
H40S H 0.0535(470) -0.3907(202) 0.2372(80) 0.484 Uiso 1 calc R .
H40T H 0.0437(388) -0.3798(111) 0.2693(198) 0.484 Uiso 1 calc R .
H40U H 0.0985(94) -0.4033(96) 0.2603(276) 0.484 Uiso 1 calc R .
Cr5 Cr 0.3178(6) -0.3851(4) 0.1084(5) 0.241(12) Uani 1 d D .
N501 N 0.3753(31) -0.3552(23) 0.1393(17) 0.209(30) Uiso 1 d D .
N502 N 0.3672(42) -0.3618(26) 0.0816(18) 0.232(36) Uiso 1 d . .
N503 N 0.3756(57) -0.4263(28) 0.1169(32) 0.561(124) Uiso 1 d D .
C501 C 0.3978(35) -0.3306(21) 0.1171(17) 0.166(31) Uiso 1 d D .
H50A H 0.3710(35) -0.3094(21) 0.1195(17) 0.200 Uiso 1 calc R .
H50B H 0.4320(35) -0.3220(21) 0.1271(17) 0.200 Uiso 1 calc R .
C502 C 0.4143(47) -0.3222(30) 0.0921(22) 0.269(53) Uiso 1 d D .
H50C H 0.4549(47) -0.3266(30) 0.0885(22) 0.323 Uiso 1 calc R .
H50D H 0.4022(47) -0.2970(30) 0.0854(22) 0.323 Uiso 1 calc R .
C503 C 0.4057(35) -0.3981(22) 0.0672(17) 0.180(33) Uiso 1 d D .
H50E H 0.3821(35) -0.4156(22) 0.0560(17) 0.217 Uiso 1 calc R .
H50F H 0.4377(35) -0.3889(22) 0.0558(17) 0.217 Uiso 1 calc R .
C504 C 0.4238(27) -0.4147(20) 0.0936(15) 0.166(31) Uiso 1 d D .
H50G H 0.4501(27) -0.3967(20) 0.1026(15) 0.199 Uiso 1 calc R .
H50H H 0.4457(27) -0.4378(20) 0.0892(15) 0.199 Uiso 1 calc R .
C505 C 0.4043(53) -0.4219(24) 0.1442(17) 0.302(58) Uiso 1 d D .
H50I H 0.3789(53) -0.4301(24) 0.1595(17) 0.363 Uiso 1 calc R .
H50J H 0.4386(53) -0.4379(24) 0.1447(17) 0.363 Uiso 1 calc R .
C506 C 0.4201(38) -0.3818(24) 0.1481(19) 0.247(45) Uiso 1 d D .
H50K H 0.4547(38) -0.3765(24) 0.1372(19) 0.296 Uiso 1 calc R .
H50L H 0.4288(38) -0.3774(24) 0.1681(19) 0.296 Uiso 1 calc R .
C507 C 0.3347(50) -0.3429(33) 0.1636(24) 0.315(62) Uiso 1 d D .
H50M H 0.3040(310) -0.3275(311) 0.1560(47) 0.473 Uiso 1 calc R .
H50N H 0.3558(135) -0.3282(315) 0.1774(139) 0.473 Uiso 1 calc R .
H50O H 0.3190(431) -0.3655(34) 0.1726(179) 0.473 Uiso 1 calc R .
C508 C 0.3420(32) -0.3422(21) 0.0529(16) 0.177(31) Uiso 1 d D .
H50P H 0.3077(146) -0.3554(111) 0.0471(73) 0.266 Uiso 1 calc R .
H50Q H 0.3703(103) -0.3438(155) 0.0380(40) 0.266 Uiso 1 calc R .
H50R H 0.3332(244) -0.3156(50) 0.0565(38) 0.266 Uiso 1 calc R .
C509 C 0.3592(42) -0.4647(28) 0.1080(22) 0.282(54) Uiso 1 d D .
H50S H 0.3839(307) -0.4730(128) 0.0928(159) 0.423 Uiso 1 calc R .
H50T H 0.3200(156) -0.4644(71) 0.1015(222) 0.423 Uiso 1 calc R .
H50U H 0.3628(457) -0.4821(68) 0.1238(64) 0.423 Uiso 1 calc R .
Cr6 Cr -0.0640(4) -0.2635(2) 0.1113(2) 0.093(4) Uani 1 d D .
N601 N -0.0598(23) -0.2173(14) 0.1410(11) 0.110(17) Uiso 1 d . .
N602 N -0.1451(19) -0.2531(12) 0.1098(10) 0.082(15) Uiso 1 d . .
N603 N -0.0680(20) -0.2239(12) 0.0799(9) 0.085(15) Uiso 1 d . .
C601 C -0.1233(30) -0.2151(19) 0.1471(14) 0.130(25) Uiso 1 d . .
H60A H -0.1260(30) -0.2133(19) 0.1677(14) 0.156 Uiso 1 calc R .
H60B H -0.1349(30) -0.1900(19) 0.1399(14) 0.156 Uiso 1 calc R .
C602 C -0.1669(28) -0.2392(19) 0.1395(13) 0.127(24) Uiso 1 d . .
H60C H -0.2033(28) -0.2256(19) 0.1380(13) 0.153 Uiso 1 calc R .
H60D H -0.1709(28) -0.2604(19) 0.1528(13) 0.153 Uiso 1 calc R .
C603 C -0.1621(26) -0.2326(17) 0.0874(13) 0.108(22) Uiso 1 d . .
H60E H -0.1758(26) -0.2080(17) 0.0944(13) 0.130 Uiso 1 calc R .
H60F H -0.1949(26) -0.2458(17) 0.0791(13) 0.130 Uiso 1 calc R .
C604 C -0.1249(28) -0.2254(18) 0.0662(14) 0.128(25) Uiso 1 d . .
H60G H -0.1338(28) -0.2010(18) 0.0571(14) 0.154 Uiso 1 calc R .
H60H H -0.1262(28) -0.2457(18) 0.0520(14) 0.154 Uiso 1 calc R .
C605 C -0.0541(31) -0.1836(19) 0.0963(15) 0.148(28) Uiso 1 d . .
H60I H -0.0235(31) -0.1710(19) 0.0858(15) 0.178 Uiso 1 calc R .
H60J H -0.0880(31) -0.1674(19) 0.0944(15) 0.178 Uiso 1 calc R .
C606 C -0.0400(35) -0.1832(23) 0.1221(18) 0.177(33) Uiso 1 d . .
H60K H -0.0548(35) -0.1596(23) 0.1305(18) 0.212 Uiso 1 calc R .
H60L H 0.0017(35) -0.1819(23) 0.1231(18) 0.212 Uiso 1 calc R .
C607 C -0.0282(27) -0.2220(18) 0.1664(14) 0.139(26) Uiso 1 d . .
H60M H 0.0056(106) -0.2370(114) 0.1626(24) 0.208 Uiso 1 calc R .
H60N H -0.0516(73) -0.2350(120) 0.1803(35) 0.208 Uiso 1 calc R .
H60O H -0.0172(173) -0.1972(19) 0.1736(55) 0.208 Uiso 1 calc R .
C608 C -0.1884(27) -0.2924(18) 0.1110(13) 0.142(26) Uiso 1 d . .
H60P H -0.2279(28) -0.2844(20) 0.1104(99) 0.212 Uiso 1 calc R .
H60Q H -0.1814(144) -0.3064(75) 0.1284(48) 0.212 Uiso 1 calc R .
H60R H -0.1803(140) -0.3088(67) 0.0950(56) 0.212 Uiso 1 calc R .
C609 C -0.0127(25) -0.2274(17) 0.0576(12) 0.128(24) Uiso 1 d . .
H60S H -0.0001(119) -0.2537(26) 0.0566(70) 0.192 Uiso 1 calc R .
H60T H 0.0183(71) -0.2115(96) 0.0643(50) 0.192 Uiso 1 calc R .
H60U H -0.0243(57) -0.2189(117) 0.0390(24) 0.192 Uiso 1 calc R .
Cr7 Cr 0.1247(5) -0.3219(3) 0.0031(3) 0.127(5) Uani 1 d D .
N701 N 0.2060(29) -0.3063(19) -0.0138(15) 0.180(27) Uiso 1 d D .
N702 N 0.0958(23) -0.2715(14) -0.0156(11) 0.115(18) Uiso 1 d . .
N703 N 0.1085(28) -0.3426(17) -0.0348(13) 0.148(22) Uiso 1 d . .
C701 C 0.1953(40) -0.2656(24) -0.0276(19) 0.220(41) Uiso 1 d D .
H70A H 0.2287(40) -0.2498(24) -0.0233(19) 0.263 Uiso 1 calc R .
H70B H 0.1945(40) -0.2692(24) -0.0481(19) 0.263 Uiso 1 calc R .
C702 C 0.1484(32) -0.2451(21) -0.0205(16) 0.161(29) Uiso 1 d D .
H70C H 0.1399(32) -0.2269(21) -0.0357(16) 0.194 Uiso 1 calc R .
H70D H 0.1562(32) -0.2305(21) -0.0033(16) 0.194 Uiso 1 calc R .
C703 C 0.0688(29) -0.2789(19) -0.0463(14) 0.142(27) Uiso 1 d D .
H70E H 0.0283(29) -0.2720(19) -0.0463(14) 0.171 Uiso 1 calc R .
H70F H 0.0883(29) -0.2630(19) -0.0604(14) 0.171 Uiso 1 calc R .
C704 C 0.0754(29) -0.3182(19) -0.0532(14) 0.133(25) Uiso 1 d . .
H70G H 0.0926(29) -0.3196(19) -0.0721(14) 0.160 Uiso 1 calc R .
H70H H 0.0372(29) -0.3293(19) -0.0547(14) 0.160 Uiso 1 calc R .
C705 C 0.1587(39) -0.3493(27) -0.0502(20) 0.252(47) Uiso 1 d D .
H70I H 0.1520(39) -0.3423(27) -0.0699(20) 0.302 Uiso 1 calc R .
H70J H 0.1671(39) -0.3766(27) -0.0496(20) 0.302 Uiso 1 calc R .
C706 C 0.2087(33) -0.3284(24) -0.0401(15) 0.247(46) Uiso 1 d D .
H70K H 0.2201(33) -0.3108(24) -0.0551(15) 0.297 Uiso 1 calc R .
H70L H 0.2396(33) -0.3470(24) -0.0379(15) 0.297 Uiso 1 calc R .
C707 C 0.2405(37) -0.3138(22) 0.0063(15) 0.197(37) Uiso 1 d D .
H70M H 0.2601(216) -0.3376(103) 0.0023(72) 0.295 Uiso 1 calc R .
H70N H 0.2195(51) -0.3162(195) 0.0238(29) 0.295 Uiso 1 calc R .
H70O H 0.2682(181) -0.2934(96) 0.0079(95) 0.295 Uiso 1 calc R .
C708 C 0.0546(25) -0.2502(18) 0.0022(13) 0.125(23) Uiso 1 d . .
H70P H 0.0245(98) -0.2673(33) 0.0083(73) 0.187 Uiso 1 calc R .
H70Q H 0.0383(134) -0.2294(74) -0.0087(30) 0.187 Uiso 1 calc R .
H70R H 0.0742(44) -0.2400(102) 0.0186(47) 0.187 Uiso 1 calc R .
C709 C 0.0814(23) -0.3865(15) -0.0364(11) 0.099(20) Uiso 1 d . .
H70S H 0.0455(75) -0.3872(28) -0.0262(62) 0.149 Uiso 1 calc R .
H70T H 0.1078(68) -0.4043(20) -0.0278(65) 0.149 Uiso 1 calc R .
H70U H 0.0750(137) -0.3934(40) -0.0559(12) 0.149 Uiso 1 calc R .
I1 I -0.0400(6) -0.6241(4) 0.1261(4) 0.179(6) Uani 0.50 d P .
I2 I -0.0896(10) -0.5992(4) 0.1185(3) 0.212(8) Uani 0.50 d P .
I3 I 0.1726(16) -0.6775(10) -0.0127(5) 0.125(12) Uani 0.50 d P .
I4 I -0.1220(8) -0.3526(6) 0.2229(4) 0.209(8) Uani 0.50 d P .
I5 I 0.2886(4) -0.4473(3) 0.0011(3) 0.092(3) Uani 0.50 d P .
I6 I 0.1850(38) -0.6738(18) -0.0260(11) 0.123(21) Uani 0.25 d P .
I7 I 0.3018(6) -0.3837(2) -0.1007(3) 0.112(4) Uani 0.50 d P .
I8 I 0.2121(32) -0.2244(11) 0.1005(7) 0.205(21) Uani 0.25 d P .
I9 I 0.4534(7) -0.5093(6) -0.1497(4) 0.116(7) Uani 0.25 d P .
I10 I -0.1248(22) -0.3716(8) 0.2386(11) 0.346(41) Uani 0.25 d P .
I11 I 0.2467(20) -0.4905(14) 0.2227(13) 0.265(35) Uani 0.25 d P .
I12 I 0.1647(16) -0.2168(8) 0.1273(7) 0.157(13) Uani 0.25 d P .
I13 I 0.2271(21) -0.2329(7) 0.1237(14) 0.177(23) Uani 0.25 d P .
I14 I 0.2951(18) -0.4673(12) 0.2116(13) 0.244(32) Uani 0.25 d P .
I15 I 0.1172(17) -0.7011(9) 0.0128(12) 0.226(21) Uani 0.20 d P .
I16 I 0.4284(10) -0.6551(7) -0.0624(6) 0.149(10) Uiso 0.25 d P .
I17 I 0.4195(8) -0.6670(5) -0.0807(5) 0.101(7) Uiso 0.25 d P .
I18 I 0.2704(35) -0.4790(20) 0.2172(12) 0.173(23) Uiso 0.25 d P .
I19 I 0.3133(11) -0.4817(9) 0.0032(5) 0.148(9) Uiso 0.25 d P .
I20 I 0.4271(13) -0.6431(9) -0.1434(6) 0.168(11) Uiso 0.20 d P .
O1 O -0.3266(22) -0.2388(16) 0.1114(11) 0.122(22) Uiso 1 d . .
O2 O 0.3598(20) -0.6362(12) 0.2067(9) 0.121(15) Uiso 1 d . .
O3 O 0.2542(23) -0.2382(14) 0.1372(10) 0.101(22) Uiso 1 d . .
O4 O 0.2003(29) -0.4729(18) 0.2668(14) 0.084(23) Uiso 0.50 d P .
O5 O 0.3988(20) -0.6251(11) 0.1944(9) 0.119(15) Uiso 1 d . .
O6 O 0.1157(39) -0.1939(25) 0.1507(20) 0.136(32) Uiso 0.50 d P .
O7 O 0.4316(30) -0.6019(21) -0.1594(14) 0.097(25) Uiso 0.50 d P .
O8 O 0.0557(27) -0.7178(17) 0.0930(14) 0.149(23) Uiso 0.75 d P .
O9 O 0.3494(37) -0.2226(24) 0.1822(18) 0.144(32) Uiso 0.50 d P .
O10 O 0.2491(43) -0.2208(28) 0.0423(21) 0.166(37) Uiso 0.50 d P .
O11 O 0.5622(28) -0.4819(18) 0.0838(13) 0.164(24) Uiso 0.75 d P .
O12 O -0.2304(32) -0.4179(22) 0.2061(15) 0.207(30) Uiso 0.75 d P .
O13 O -0.3361(26) -0.2549(18) 0.1200(12) 0.159(28) Uiso 1 d . .
O14 O 0.4411(33) -0.5643(21) 0.1604(16) 0.115(28) Uiso 0.50 d P .
O15 O 0.1440(31) -0.1890(19) 0.0515(15) 0.100(25) Uiso 0.50 d P .
O16 O 0.0711(48) -0.6262(31) 0.3099(23) 0.110(40) Uiso 0.33 d P .
O17 O 0.0143(61) -0.1461(39) 0.0001(29) 0.097(49) Uiso 0.25 d P .
O18 O -0.0571(36) -0.1918(22) 0.2498(17) 0.127(29) Uiso 0.50 d P .
O19 O -0.3035(58) -0.2929(40) 0.1615(27) 0.254(58) Uiso 0.50 d P .
O20 O 0.0826(19) -0.7300(12) 0.0678(10) 0.143(16) Uiso 1 d . .
O21 O 0.1898(75) -0.1499(51) -0.0043(36) 0.148(68) Uiso 0.25 d P .
O22 O -0.1443(43) -0.1263(28) 0.0325(20) 0.173(38) Uiso 0.50 d P .
O23 O 0.1608(64) -0.5832(35) 0.3341(27) 0.132(48) Uiso 0.33 d P .
O24 O 0.0135(61) -0.1894(39) 0.2639(28) 0.155(52) Uiso 0.33 d P .
O25 O 0.1138(68) -0.5788(36) 0.3445(28) 0.080(46) Uiso 0.25 d P .
O26 O 0.4093(71) -0.6630(45) 0.0997(32) 0.126(59) Uiso 0.25 d P .
O27 O 0.4527(30) -0.5561(23) -0.1542(15) 0.095(25) Uiso 0.50 d P .
O28 O 0.4632(41) -0.5930(27) 0.0808(19) 0.160(36) Uiso 0.50 d P .
O29 O 0.2857(39) -0.4315(27) -0.0152(18) 0.084(44) Uiso 0.50 d P .
O30 O 0.2708(20) -0.3735(13) -0.1139(9) 0.095(22) Uiso 1 d . .
O31 O 0.2672(75) -0.2417(50) 0.0669(41) 0.138(64) Uiso 0.25 d P .
O32 O -0.1223(33) -0.3987(22) 0.2766(16) 0.117(28) Uiso 0.50 d P .

loop_
_atom_type_symbol
_atom_type_description
_atom_type_scat_dispersion_real
_atom_type_scat_dispersion_imag
_atom_type_scat_source
C C 0.0033 0.0016 'International Tables Vol C Tables 4.2.6.8 and 6.1.1.4'
H H 0.0000 0.0000 'International Tables Vol C Tables 4.2.6.8 and 6.1.1.4'
N N 0.0061 0.0033 'International Tables Vol C Tables 4.2.6.8 and 6.1.1.4'
O O 0.0106 0.0060 'International Tables Vol C Tables 4.2.6.8 and 6.1.1.4'
Cr Cr 0.3209 0.6236 'International Tables Vol C Tables 4.2.6.8 and 6.1.1.4'
Ni Ni 0.3393 1.1124 'International Tables Vol C Tables 4.2.6.8 and 6.1.1.4'
I I -0.4742 1.8119 'International Tables Vol C Tables 4.2.6.8 and 6.1.1.4'

loop_
_geom_angle_atom_site_label_1
_geom_angle_atom_site_label_2
_geom_angle_atom_site_label_3
_geom_angle
_geom_angle_site_symmetry_1
_geom_angle_site_symmetry_3
_geom_angle_publ_flag
C1 Ni1 C4 86.2(27) . . ?
C1 Ni1 C2 93.0(31) . . ?
C4 Ni1 C2 169.9(27) . . ?
C1 Ni1 C3 168.3(29) . . ?
C4 Ni1 C3 91.9(24) . . ?
C2 Ni1 C3 86.9(29) . . ?
C1 Ni1 I2 88.6(23) . . ?
C4 Ni1 I2 107.4(15) . . ?
C2 Ni1 I2 82.6(22) . . ?
C3 Ni1 I2 103.0(19) . . ?
N1 C1 Ni1 164.6(67) . . ?
C1 N1 Cr1 154.8(58) . . ?
N2 C2 Ni1 178.0(67) . . ?
C2 N2 Cr2 167.7(56) . . ?
N3 C3 Ni1 167.4(66) . . ?
C3 N3 Cr3 172.4(66) . . ?
N4 C4 Ni1 174.8(44) . . ?
C4 N4 Ni7 172.3(38) . . ?
C5 Ni2 C8 85.5(28) . . ?
C5 Ni2 C7 175.0(24) . . ?
C8 Ni2 C7 91.6(29) . . ?
C5 Ni2 C6 93.5(25) . . ?
C8 Ni2 C6 178.9(30) . . ?
C7 Ni2 C6 89.3(26) . . ?
N5 C5 Ni2 171.9(49) . . ?
C5 N5 Cr1 176.3(43) . . ?
N6 C6 Ni2 161.4(56) . . ?
C6 N6 Cr6 171.4(47) . . ?
N7 C7 Ni2 165.6(55) . . ?
C7 N7 Cr7 168.9(50) . . ?
N8 C8 Ni2 165.7(71) . . ?
C8 N8 Ni7 160.8(58) . . ?
C10 Ni3 C11 85.7(30) . . ?
C10 Ni3 C9 86.6(31) . . ?
C11 Ni3 C9 170.2(24) . . ?
C10 Ni3 C12 170.7(32) . . ?
C11 Ni3 C12 90.4(25) . . ?
C9 Ni3 C12 96.3(26) . . ?
C10 Ni3 I4 97.8(25) . . ?
C11 Ni3 I4 84.9(17) . . ?
C9 Ni3 I4 102.2(19) . . ?
C12 Ni3 I4 90.3(20) . . ?
N9 C9 Ni3 168.6(54) . . ?
C9 N9 Cr1 158.1(47) . . ?
N10 C10 Ni3 174.4(77) . . ?
C10 N10 Cr2 165.3(68) . . ?
N11 C11 Ni3 161.4(53) . . ?
C11 N11 Cr4 168.7(50) . . ?
N12 C12 Ni3 169.2(59) . . ?
C12 N12 Cr6 170.1(53) . . ?
N13 C13 Ni4 174.9(75) . . ?
C13 N13 Cr2 158.7(62) . . ?
C15 Ni4 C13 168.7(49) . . ?
C15 Ni4 C16 95.4(57) . . ?
C13 Ni4 C16 90.0(46) . . ?
C15 Ni4 C14 85.9(61) . . ?
C13 Ni4 C14 87.0(55) . . ?
C16 Ni4 C14 169.4(60) . . ?
C15 Ni4 I11 105.3(43) . . ?
C13 Ni4 I11 84.1(28) . . ?
C16 Ni4 I11 94.7(39) . . ?
C14 Ni4 I11 95.1(47) . . ?
C15 Ni4 I18 91.3(44) . . ?
C13 Ni4 I18 97.9(30) . . ?
C16 Ni4 I18 96.9(40) . . ?
C14 Ni4 I18 93.6(47) . . ?
I11 Ni4 I18 14.0(19) . . ?
N14 C14 Ni4 178.2(100) . . ?
C14 N14 Cr4 163.8(100) . . ?
N15 C15 Ni4 174.8(100) . . ?
C15 N15 Cr5 167.4(78) . . ?
N16 C16 Ni4 168.0(100) . . ?
C16 N16 Cr3 171.7(90) . . ?
C17 Ni5 C20 90.1(30) . . ?
C17 Ni5 C19 173.4(32) . . ?
C20 Ni5 C19 88.3(22) . . ?
C17 Ni5 C18 90.4(32) . . ?
C20 Ni5 C18 170.7(21) . . ?
C19 Ni5 C18 90.1(25) . . ?
C17 Ni5 I12 108.7(28) . . ?
C20 Ni5 I12 108.5(15) . . ?
C19 Ni5 I12 77.9(19) . . ?
C18 Ni5 I12 80.1(18) . . ?
C17 Ni5 I8 86.9(31) . . ?
C20 Ni5 I8 85.4(15) . . ?
C19 Ni5 I8 99.3(23) . . ?
C18 Ni5 I8 103.9(18) . . ?
I12 Ni5 I8 32.3(12) . . ?
N17 C17 Ni5 171.8(80) . . ?
C17 N17 Cr5 169.4(67) . . ?
N18 C18 Ni5 171.3(56) . . ?
C18 N18 Cr4 174.7(52) . . ?
N19 C19 Ni5 170.3(59) . . ?
C19 N19 Cr6 164.7(55) . . ?
N20 C20 Ni5 178.7(40) . . ?
C20 N20 Cr7 154.9(41) . . ?
C24 Ni6 C23 87.4(32) . . ?
C24 Ni6 C21 92.1(27) . . ?
C23 Ni6 C21 166.4(30) . . ?
C24 Ni6 C22 167.1(27) . . ?
C23 Ni6 C22 87.3(29) . . ?
C21 Ni6 C22 90.3(23) . . ?
C24 Ni6 I5 91.2(22) . . ?
C23 Ni6 I5 81.2(24) . . ?
C21 Ni6 I5 112.4(17) . . ?
C22 Ni6 I5 99.6(16) . . ?
N21 C21 Ni6 175.1(51) . . ?
C21 N21 Ni7 167.6(44) . . ?
N22 C22 Ni6 163.1(54) . . ?
C22 N22 Cr3 176.2(52) . . ?
N23 C23 Ni6 178.0(85) . . ?
C23 N23 Cr5 172.7(83) . . ?
N24 C24 Ni6 173.4(65) . . ?
C24 N24 Cr7 176.9(60) . . ?
N21 Ni7 N21 179.998(5) . 5_545 ?
N21 Ni7 N4 86.2(14) . . ?
N21 Ni7 N4 93.8(14) 5_545 . ?
N21 Ni7 N4 93.8(14) . 5_545 ?
N21 Ni7 N4 86.2(14) 5_545 5_545 ?
N4 Ni7 N4 179.999(6) . 5_545 ?
N21 Ni7 N8 89.2(17) . . ?
N21 Ni7 N8 90.8(17) 5_545 . ?
N4 Ni7 N8 92.0(17) . . ?
N4 Ni7 N8 88.0(17) 5_545 . ?
N21 Ni7 N8 90.8(17) . 5_545 ?
N21 Ni7 N8 89.2(17) 5_545 5_545 ?
N4 Ni7 N8 88.0(17) . 5_545 ?
N4 Ni7 N8 92.0(17) 5_545 5_545 ?
N8 Ni7 N8 179.999(8) . 5_545 ?
N101 Cr1 N5 90.0(18) . . ?
N101 Cr1 N1 90.6(19) . . ?
N5 Cr1 N1 91.4(19) . . ?
N101 Cr1 N102 82.3(21) . . ?
N5 Cr1 N102 94.6(20) . . ?
N1 Cr1 N102 170.7(21) . . ?
N101 Cr1 N9 177.3(18) . . ?
N5 Cr1 N9 89.3(16) . . ?
N1 Cr1 N9 86.7(18) . . ?
N102 Cr1 N9 100.4(20) . . ?
N101 Cr1 N103 85.2(21) . . ?
N5 Cr1 N103 173.7(21) . . ?
N1 Cr1 N103 92.8(23) . . ?
N102 Cr1 N103 80.7(23) . . ?
N9 Cr1 N103 95.6(20) . . ?
C106 N101 C101 104.5(50) . . ?
C106 N101 C107 100.4(48) . . ?
C101 N101 C107 103.6(39) . . ?
C106 N101 Cr1 112.7(42) . . ?
C101 N101 Cr1 112.3(35) . . ?
C107 N101 Cr1 121.5(32) . . ?
C102 N102 C103 114.5(56) . . ?
C102 N102 C108 113.1(52) . . ?
C103 N102 C108 114.0(60) . . ?
C102 N102 Cr1 103.7(44) . . ?
C103 N102 Cr1 107.0(52) . . ?
C108 N102 Cr1 103.1(35) . . ?
C104 N103 C109 110.2(62) . . ?
C104 N103 C105 124.0(67) . . ?
C109 N103 C105 116.1(61) . . ?
C104 N103 Cr1 103.4(49) . . ?
C109 N103 Cr1 101.7(44) . . ?
C105 N103 Cr1 96.5(41) . . ?
C102 C101 N101 109.9(50) . . ?
N102 C102 C101 119.8(58) . . ?
N102 C103 C104 118.0(78) . . ?
N103 C104 C103 106.9(74) . . ?
C106 C105 N103 127.1(74) . . ?
C105 C106 N101 106.4(68) . . ?
N2 Cr2 N13 92.2(23) . . ?
N2 Cr2 N10 86.8(22) . . ?
N13 Cr2 N10 90.8(24) . . ?
N2 Cr2 N203 94.4(24) . . ?
N13 Cr2 N203 91.0(24) . . ?
N10 Cr2 N203 177.9(25) . . ?
N2 Cr2 N201 90.2(23) . . ?
N13 Cr2 N201 177.6(23) . . ?
N10 Cr2 N201 89.5(24) . . ?
N203 Cr2 N201 88.7(24) . . ?
N2 Cr2 N202 176.2(27) . . ?
N13 Cr2 N202 87.4(23) . . ?
N10 Cr2 N202 89.5(27) . . ?
N203 Cr2 N202 89.4(25) . . ?
N201 Cr2 N202 90.2(23) . . ?
C201 N201 C206 120.7(94) . . ?
C201 N201 C207 115.8(58) . . ?
C206 N201 C207 115.5(63) . . ?
C201 N201 Cr2 96.4(63) . . ?
C206 N201 Cr2 88.3(52) . . ?
C207 N201 Cr2 114.1(53) . . ?
C202 N202 C208 136.4(82) . . ?
C202 N202 C203 104.1(84) . . ?
C208 N202 C203 116.7(60) . . ?
C202 N202 Cr2 80.8(53) . . ?
C208 N202 Cr2 110.5(79) . . ?
C203 N202 Cr2 92.6(66) . . ?
C205 N203 C209 124.3(76) . . ?
C205 N203 C204 118.0(60) . . ?
C209 N203 C204 114.4(57) . . ?
C205 N203 Cr2 90.4(49) . . ?
C209 N203 Cr2 100.9(59) . . ?
C204 N203 Cr2 97.1(54) . . ?
C202 C201 N201 117.6(91) . . ?
C201 C202 N202 154.0(87) . . ?
N202 C203 C204 131.1(81) . . ?
N203 C204 C203 126.2(66) . . ?
C206 C205 N203 134.5(85) . . ?
C205 C206 N201 127.9(95) . . ?
N3 Cr3 N22 89.7(24) . . ?
N3 Cr3 N16 87.2(26) . . ?
N22 Cr3 N16 83.6(21) . . ?
N3 Cr3 N303 168.5(32) . . ?
N22 Cr3 N303 96.4(30) . . ?
N16 Cr3 N303 103.2(30) . . ?
N3 Cr3 N301 88.5(30) . . ?
N22 Cr3 N301 92.0(26) . . ?
N16 Cr3 N301 173.9(27) . . ?
N303 Cr3 N301 81.5(34) . . ?
N3 Cr3 N302 87.4(26) . . ?
N22 Cr3 N302 177.1(22) . . ?
N16 Cr3 N302 95.7(22) . . ?
N303 Cr3 N302 86.5(29) . . ?
N301 Cr3 N302 88.5(25) . . ?
C306 N301 C301 111.8(92) . . ?
C306 N301 C307 113.4(64) . . ?
C301 N301 C307 115.6(84) . . ?
C306 N301 Cr3 96.1(58) . . ?
C301 N301 Cr3 100.2(68) . . ?
C307 N301 Cr3 117.6(48) . . ?
C303 N302 C308 112.6(66) . . ?
C303 N302 C302 112.1(69) . . ?
C308 N302 C302 116.9(62) . . ?
C303 N302 Cr3 95.5(52) . . ?
C308 N302 Cr3 119.3(42) . . ?
C302 N302 Cr3 97.9(46) . . ?
C304 N303 C309 108.6(81) . . ?
C304 N303 C305 145.1(88) . . ?
C309 N303 C305 88.5(56) . . ?
C304 N303 Cr3 103.4(66) . . ?
C309 N303 Cr3 105.4(55) . . ?
C305 N303 Cr3 100.8(63) . . ?
C302 C301 N301 134.5(100) . . ?
C301 C302 N302 112.1(100) . . ?
C304 C303 N302 131.8(100) . . ?
C303 C304 N303 114.1(100) . . ?
C306 C305 N303 82.9(92) . . ?
C305 C306 N301 146.5(100) . . ?
N18 Cr4 N402 102.1(27) . . ?
N18 Cr4 N403 167.9(29) . . ?
N402 Cr4 N403 89.9(28) . . ?
N18 Cr4 N14 92.2(25) . . ?
N402 Cr4 N14 92.8(35) . . ?
N403 Cr4 N14 89.0(33) . . ?
N18 Cr4 N11 80.3(19) . . ?
N402 Cr4 N11 175.0(29) . . ?
N403 Cr4 N11 88.0(28) . . ?
N14 Cr4 N11 82.6(28) . . ?
N18 Cr4 N401 94.3(20) . . ?
N402 Cr4 N401 87.8(28) . . ?
N403 Cr4 N401 84.2(27) . . ?
N14 Cr4 N401 173.1(28) . . ?
N11 Cr4 N401 96.5(20) . . ?
N18 Cr4 C403 132.9(27) . . ?
N402 Cr4 C403 32.8(14) . . ?
N403 Cr4 C403 59.2(26) . . ?
N14 Cr4 C403 81.4(29) . . ?
N11 Cr4 C403 143.5(25) . . ?
N401 Cr4 C403 95.5(25) . . ?
N18 Cr4 Cr4 50.2(14) . 5_545 ?
N402 Cr4 Cr4 129.7(24) . 5_545 ?
N403 Cr4 Cr4 122.5(25) . 5_545 ?
N14 Cr4 Cr4 55.0(20) . 5_545 ?
N11 Cr4 Cr4 48.7(13) . 5_545 ?
N401 Cr4 Cr4 128.9(14) . 5_545 ?
C403 Cr4 Cr4 135.2(22) . 5_545 ?
C406 N401 C407 101.0(50) . . ?
C406 N401 C401 126.8(59) . . ?
C407 N401 C401 114.1(54) . . ?
C406 N401 Cr4 102.1(41) . . ?
C407 N401 Cr4 108.3(36) . . ?
C401 N401 Cr4 103.1(43) . . ?
C403 N402 C402 115.2(63) . . ?
C403 N402 C408 124.0(76) . . ?
C402 N402 C408 105.3(55) . . ?
C403 N402 Cr4 98.7(38) . . ?
C402 N402 Cr4 99.1(75) . . ?
C408 N402 Cr4 111.7(51) . . ?
C405 N403 C404 107.2(58) . . ?
C405 N403 C409 103.8(53) . . ?
C404 N403 C409 111.5(53) . . ?
C405 N403 Cr4 105.6(50) . . ?
C404 N403 Cr4 106.1(43) . . ?
C409 N403 Cr4 121.7(62) . . ?
C402 C401 N401 112.4(86) . . ?
C401 C402 N402 129.9(100) . . ?
C404 C403 N402 122.9(72) . . ?
C404 C403 Cr4 80.9(46) . . ?
N402 C403 Cr4 48.5(25) . . ?
C403 C404 N403 112.9(66) . . ?
C406 C405 N403 119.2(82) . . ?
C405 C406 N401 123.5(71) . . ?
N502 Cr5 N23 95.5(38) . . ?
N502 Cr5 N503 91.8(61) . . ?
N23 Cr5 N503 98.9(37) . . ?
N502 Cr5 N17 96.4(33) . . ?
N23 Cr5 N17 86.4(28) . . ?
N503 Cr5 N17 169.8(52) . . ?
N502 Cr5 N501 82.5(35) . . ?
N23 Cr5 N501 176.7(31) . . ?
N503 Cr5 N501 78.5(34) . . ?
N17 Cr5 N501 96.4(25) . . ?
N502 Cr5 N15 174.3(32) . . ?
N23 Cr5 N15 86.4(28) . . ?
N503 Cr5 N15 82.6(59) . . ?
N17 Cr5 N15 89.1(20) . . ?
N501 Cr5 N15 95.3(27) . . ?
C501 N501 C506 108.8(62) . . ?
C501 N501 C507 126.4(82) . . ?
C506 N501 C507 113.8(84) . . ?
C501 N501 Cr5 91.4(50) . . ?
C506 N501 Cr5 108.6(56) . . ?
C507 N501 Cr5 104.1(59) . . ?
C508 N502 C503 99.9(61) . . ?
C508 N502 C502 97.1(65) . . ?
C503 N502 C502 110.6(72) . . ?
C508 N502 Cr5 121.1(65) . . ?
C503 N502 Cr5 105.7(56) . . ?
C502 N502 Cr5 120.6(57) . . ?
C505 N503 C509 118.2(94) . . ?
C505 N503 C504 104.6(98) . . ?
C509 N503 C504 102.5(91) . . ?
C505 N503 Cr5 114.2(67) . . ?
C509 N503 Cr5 115.0(69) . . ?
C504 N503 Cr5 98.7(71) . . ?
C502 C501 N501 155.8(90) . . ?
C501 C502 N502 83.9(70) . . ?
C504 C503 N502 96.2(60) . . ?
C503 C504 N503 118.9(60) . . ?
C506 C505 N503 109.1(59) . . ?
C505 C506 N501 113.2(79) . . ?
N602 Cr6 N6 95.0(18) . . ?
N602 Cr6 N19 174.5(20) . . ?
N6 Cr6 N19 87.8(19) . . ?
N602 Cr6 N603 78.4(19) . . ?
N6 Cr6 N603 90.9(17) . . ?
N19 Cr6 N603 96.8(20) . . ?
N602 Cr6 N12 94.1(19) . . ?
N6 Cr6 N12 85.3(17) . . ?
N19 Cr6 N12 90.8(20) . . ?
N603 Cr6 N12 171.3(19) . . ?
N602 Cr6 N601 85.8(19) . . ?
N6 Cr6 N601 178.6(19) . . ?
N19 Cr6 N601 91.3(21) . . ?
N603 Cr6 N601 88.2(18) . . ?
N12 Cr6 N601 95.8(19) . . ?
C607 N601 C601 111.0(51) . . ?
C607 N601 C606 114.7(55) . . ?
C601 N601 C606 111.2(53) . . ?
C607 N601 Cr6 119.4(41) . . ?
C601 N601 Cr6 96.7(37) . . ?
C606 N601 Cr6 102.3(40) . . ?
C603 N602 C602 116.4(48) . . ?
C603 N602 C608 106.2(45) . . ?
C602 N602 C608 91.5(39) . . ?
C603 N602 Cr6 114.9(40) . . ?
C602 N602 Cr6 110.2(35) . . ?
C608 N602 Cr6 115.4(33) . . ?
C604 N603 C605 114.4(47) . . ?
C604 N603 C609 114.8(43) . . ?
C605 N603 C609 101.9(41) . . ?
C604 N603 Cr6 109.7(37) . . ?
C605 N603 Cr6 103.3(33) . . ?
C609 N603 Cr6 112.1(31) . . ?
C602 C601 N601 130.6(61) . . ?
C601 C602 N602 100.4(53) . . ?
N602 C603 C604 119.7(60) . . ?
C603 C604 N603 105.2(55) . . ?
C606 C605 N603 121.1(67) . . ?
C605 C606 N601 117.9(73) . . ?
N703 Cr7 N7 91.3(23) . . ?
N703 Cr7 N20 178.5(23) . . ?
N7 Cr7 N20 88.3(18) . . ?
N703 Cr7 N702 82.1(23) . . ?
N7 Cr7 N702 92.4(20) . . ?
N20 Cr7 N702 96.5(18) . . ?
N703 Cr7 N24 95.6(24) . . ?
N7 Cr7 N24 87.7(20) . . ?
N20 Cr7 N24 85.8(19) . . ?
N702 Cr7 N24 177.7(21) . . ?
N703 Cr7 N701 85.8(26) . . ?
N7 Cr7 N701 176.4(25) . . ?
N20 Cr7 N701 94.6(22) . . ?
N702 Cr7 N701 85.1(25) . . ?
N24 Cr7 N701 94.6(25) . . ?
C707 N701 C706 119.7(69) . . ?
C707 N701 C701 126.2(71) . . ?
C706 N701 C701 97.6(55) . . ?
C707 N701 Cr7 103.6(58) . . ?
C706 N701 Cr7 102.8(45) . . ?
C701 N701 Cr7 104.0(51) . . ?
C708 N702 C702 107.6(50) . . ?
C708 N702 C703 109.9(48) . . ?
C702 N702 C703 105.8(49) . . ?
C708 N702 Cr7 113.3(38) . . ?
C702 N702 Cr7 107.9(40) . . ?
C703 N702 Cr7 112.0(37) . . ?
C705 N703 C704 103.6(65) . . ?
C705 N703 C709 98.2(56) . . ?
C704 N703 C709 108.2(51) . . ?
C705 N703 Cr7 111.8(51) . . ?
C704 N703 Cr7 115.9(47) . . ?
C709 N703 Cr7 117.0(38) . . ?
C702 C701 N701 120.2(81) . . ?
C701 C702 N702 111.4(69) . . ?
C704 C703 N702 108.8(56) . . ?
C703 C704 N703 119.3(63) . . ?
N703 C705 C706 114.8(69) . . ?
C705 C706 N701 120.4(61) . . ?
I1 I2 Ni1 94.3(11) . . ?
I6 I3 I15 154.2(100) . . ?
I10 I4 Ni3 113.8(27) . . ?
O29 I5 I19 127.8(62) . . ?
O29 I5 Ni6 116.8(58) . . ?
I19 I5 Ni6 106.2(12) . . ?
I3 I6 I15 19.0(78) . . ?
I13 I8 I12 63.0(41) . . ?
I13 I8 O3 11.6(45) . . ?
I12 I8 O3 73.8(19) . . ?
I13 I8 O31 115.9(89) . . ?
I12 I8 O31 172.2(50) . . ?
O3 I8 O31 105.7(62) . . ?
I13 I8 Ni5 80.8(26) . . ?
I12 I8 Ni5 73.9(13) . . ?
O3 I8 Ni5 87.5(17) . . ?
O31 I8 Ni5 98.4(49) . . ?
I4 I10 O32 165.1(55) . . ?
I18 I11 I14 0.3(64) . . ?
I18 I11 O4 120.3(92) . . ?
I14 I11 O4 120.3(36) . . ?
I18 I11 Ni4 83.3(85) . . ?
I14 I11 Ni4 83.6(27) . . ?
O4 I11 Ni4 111.6(22) . . ?
I13 I12 I8 42.2(19) . . ?
I13 I12 O6 145.7(43) . . ?
I8 I12 O6 161.8(38) . . ?
I13 I12 O3 18.1(27) . . ?
I8 I12 O3 60.1(26) . . ?
O6 I12 O3 127.9(34) . . ?
I13 I12 Ni5 76.7(14) . . ?
I8 I12 Ni5 73.9(13) . . ?
O6 I12 Ni5 121.0(30) . . ?
O3 I12 Ni5 83.8(17) . . ?
O3 I13 I8 153.4(100) . . ?
O3 I13 I12 129.6(81) . . ?
I8 I13 I12 74.8(39) . . ?
I18 I14 I11 0.3(62) . . ?
I3 I15 I6 6.8(25) . . ?
I16 I17 I20 135.9(22) . . ?
I11 I18 I14 179.4(100) . . ?
I11 I18 Ni4 82.7(88) . . ?
I14 I18 Ni4 97.9(78) . . ?
I5 I19 O29 21.3(25) . . ?
O7 I20 I17 133.7(29) . . ?
I13 O3 I8 15.0(64) . . ?
I13 O3 I12 32.2(55) . . ?
I8 O3 I12 46.1(20) . . ?
I20 O7 O27 141.7(52) . . ?
I9 O27 O7 163.5(55) . . ?
I5 O29 I19 30.9(41) . . ?
O10 O31 I8 106.2(100) . . ?

loop_
_geom_bond_atom_site_label_1
_geom_bond_atom_site_label_2
_geom_bond_distance
_geom_bond_site_symmetry_2
_geom_bond_publ_flag
Ni1 C1 1.81(6) . ?
Ni1 C4 1.82(5) . ?
Ni1 C2 1.862(10) . ?
Ni1 C3 1.93(8) . ?
Ni1 I2 3.04(2) . ?
C1 N1 1.150(11) . ?
N1 Cr1 2.06(6) . ?
C2 N2 1.161(10) . ?
N2 Cr2 1.914(10) . ?
C3 N3 1.150(11) . ?
N3 Cr3 1.89(8) . ?
C4 N4 1.150(10) . ?
N4 Ni7 2.12(4) . ?
Ni2 C5 1.76(5) . ?
Ni2 C8 1.80(6) . ?
Ni2 C7 1.84(6) . ?
Ni2 C6 1.853(11) . ?
C5 N5 1.150(11) . ?
N5 Cr1 2.05(5) . ?
C6 N6 1.153(10) . ?
N6 Cr6 2.01(3) . ?
C7 N7 1.149(11) . ?
N7 Cr7 2.01(6) . ?
C8 N8 1.150(11) . ?
N8 Ni7 2.19(6) . ?
Ni3 C10 1.77(7) . ?
Ni3 C11 1.852(11) . ?
Ni3 C9 1.852(10) . ?
Ni3 C12 1.90(6) . ?
Ni3 I4 2.89(2) . ?
C9 N9 1.154(10) . ?
N9 Cr1 2.13(3) . ?
C10 N10 1.151(11) . ?
N10 Cr2 2.12(7) . ?
C11 N11 1.149(11) . ?
N11 Cr4 2.07(3) . ?
C12 N12 1.152(11) . ?
N12 Cr6 2.02(6) . ?
C13 N13 1.150(10) . ?
C13 Ni4 1.853(10) . ?
N13 Cr2 2.00(2) . ?
Ni4 C15 1.58(7) . ?
Ni4 C16 1.854(11) . ?
Ni4 C14 1.856(10) . ?
Ni4 I11 2.97(5) . ?
Ni4 I18 2.98(7) . ?
C14 N14 1.156(11) . ?
N14 Cr4 2.03(2) . ?
C15 N15 1.151(11) . ?
N15 Cr5 2.32(7) . ?
C16 N16 1.154(11) . ?
N16 Cr3 2.04(3) . ?
Ni5 C17 1.80(7) . ?
Ni5 C20 1.90(5) . ?
Ni5 C19 1.91(3) . ?
Ni5 C18 1.94(6) . ?
Ni5 I12 3.04(2) . ?
Ni5 I8 3.04(3) . ?
C17 N17 1.150(11) . ?
N17 Cr5 2.10(7) . ?
C18 N18 1.148(11) . ?
N18 Cr4 1.93(6) . ?
C19 N19 1.151(11) . ?
N19 Cr6 2.01(2) . ?
C20 N20 1.150(10) . ?
N20 Cr7 2.04(5) . ?
Ni6 C24 1.72(7) . ?
Ni6 C23 1.866(10) . ?
Ni6 C21 1.87(5) . ?
Ni6 C22 1.92(3) . ?
Ni6 I5 2.998(13) . ?
C21 N21 1.149(11) . ?
N21 Ni7 2.06(5) . ?
C22 N22 1.146(11) . ?
N22 Cr3 1.99(2) . ?
C23 N23 1.169(12) . ?
N23 Cr5 1.919(10) . ?
C24 N24 1.151(11) . ?
N24 Cr7 2.09(7) . ?
Ni7 N21 2.06(5) 5_545 ?
Ni7 N4 2.12(4) 5_545 ?
Ni7 N8 2.19(6) 5_545 ?
Cr1 N101 2.01(5) . ?
Cr1 N102 2.12(6) . ?
Cr1 N103 2.19(6) . ?
N101 C106 1.44(7) . ?
N101 C101 1.49(6) . ?
N101 C107 1.59(5) . ?
N102 C102 1.38(6) . ?
N102 C103 1.451(11) . ?
N102 C108 1.65(7) . ?
N103 C104 1.44(8) . ?
N103 C109 1.46(7) . ?
N103 C105 1.59(8) . ?
C101 C102 1.41(7) . ?
C103 C104 1.48(9) . ?
C105 C106 1.39(8) . ?
Cr2 N203 2.28(7) . ?
Cr2 N201 2.36(7) . ?
Cr2 N202 2.43(11) . ?
N201 C201 1.450(11) . ?
N201 C206 1.451(11) . ?
N201 C207 1.452(11) . ?
N202 C202 1.449(11) . ?
N202 C208 1.449(11) . ?
N202 C203 1.452(11) . ?
N203 C205 1.449(11) . ?
N203 C209 1.451(11) . ?
N203 C204 1.452(11) . ?
C201 C202 1.35(11) . ?
C203 C204 1.48(9) . ?
C205 C206 1.28(13) . ?
Cr3 N303 2.06(9) . ?
Cr3 N301 2.11(7) . ?
Cr3 N302 2.19(5) . ?
N301 C306 1.38(8) . ?
N301 C301 1.41(13) . ?
N301 C307 1.55(7) . ?
N302 C303 1.45(10) . ?
N302 C308 1.47(7) . ?
N302 C302 1.67(10) . ?
N303 C304 1.48(10) . ?
N303 C309 1.66(10) . ?
N303 C305 1.91(13) . ?
C301 C302 1.26(13) . ?
C303 C304 1.30(11) . ?
C305 C306 1.26(13) . ?
Cr4 N402 2.01(2) . ?
Cr4 N403 2.01(2) . ?
Cr4 N401 2.07(5) . ?
Cr4 C403 2.65(7) . ?
Cr4 Cr4 23.81(2) 5_545 ?
N401 C406 1.451(11) . ?
N401 C407 1.452(11) . ?
N401 C401 1.453(11) . ?
N402 C403 1.452(11) . ?
N402 C402 1.453(11) . ?
N402 C408 1.453(11) . ?
N403 C405 1.453(11) . ?
N403 C404 1.453(11) . ?
N403 C409 1.453(11) . ?
C401 C402 1.30(12) . ?
C403 C404 1.39(11) . ?
C405 C406 1.23(12) . ?
Cr5 N502 1.88(9) . ?
Cr5 N503 2.002(11) . ?
Cr5 N501 2.23(7) . ?
N501 C501 1.44(8) . ?
N501 C506 1.452(11) . ?
N501 C507 1.54(11) . ?
N502 C508 1.62(9) . ?
N502 C503 1.69(9) . ?
N502 C502 1.82(11) . ?
N503 C505 1.451(11) . ?
N503 C509 1.44(13) . ?
N503 C504 1.62(18) . ?
C501 C502 1.27(9) . ?
C503 C504 1.43(8) . ?
C505 C506 1.450(11) . ?
Cr6 N602 1.92(4) . ?
Cr6 N603 2.02(4) . ?
Cr6 N601 2.13(5) . ?
N601 C607 1.41(6) . ?
N601 C601 1.50(7) . ?
N601 C606 1.55(8) . ?
N602 C603 1.33(6) . ?
N602 C602 1.56(6) . ?
N602 C608 1.70(7) . ?
N603 C604 1.47(6) . ?
N603 C605 1.63(7) . ?
N603 C609 1.66(6) . ?
C601 C602 1.36(7) . ?
C603 C604 1.34(6) . ?
C605 C606 1.26(8) . ?
Cr7 N703 1.95(6) . ?
Cr7 N702 2.07(5) . ?
Cr7 N701 2.12(6) . ?
N701 C707 1.26(8) . ?
N701 C706 1.452(11) . ?
N701 C701 1.57(9) . ?
N702 C708 1.47(6) . ?
N702 C702 1.54(7) . ?
N702 C703 1.59(7) . ?
N703 C705 1.39(9) . ?
N703 C704 1.43(7) . ?
N703 C709 1.65(7) . ?
C701 C702 1.34(9) . ?
C703 C704 1.41(7) . ?
C705 C706 1.448(11) . ?
I1 I2 1.48(2) . ?
I3 I6 0.70(7) . ?
I3 I15 1.94(6) . ?
I4 I10 0.99(3) . ?
I5 O29 0.94(8) . ?
I5 I19 1.33(3) . ?
I6 I15 2.59(7) . ?
I7 O30 1.01(4) . ?
I8 I13 1.18(5) . ?
I8 I12 1.69(7) . ?
I8 O3 2.04(6) . ?
I8 O31 2.12(20) . ?
I9 O27 1.64(8) . ?
I10 O32 2.01(9) . ?
I11 I18 0.73(10) . ?
I11 I14 1.48(8) . ?
I11 O4 2.41(9) . ?
I12 I13 1.56(5) . ?
I12 O6 1.77(9) . ?
I12 O3 2.26(6) . ?
I13 O3 0.91(4) . ?
I14 I18 0.75(10) . ?
I16 I17 0.98(2) . ?
I17 I20 3.06(4) . ?
I19 O29 2.05(9) . ?
I20 O7 1.62(7) . ?
O1 O13 0.72(7) . ?
O2 O5 1.14(5) . ?
O7 O27 1.68(9) . ?
O8 O20 1.40(6) . ?
O10 O31 1.43(17) . ?
O18 O24 1.77(14) . ?
O23 O25 1.21(15) . ?
